data_1548853
loop_
_publ_author_name
'Suzuki, Naoya'
'Suda, Kayo'
'Yokogawa, Daisuke'
'Kitoh-Nishioka, Hirotaka'
'Irle, Stephan'
'Ando, Akihiro'
'Abeg\~ao, Luis M G'
'Kamada, Kenji'
'Fukazawa, Aiko'
'Yamaguchi, Shigehiro'

_publ_section_title
;
 Near infrared two-photon-excited and -emissive dyes based on a strapped
 excited-state intramolecular proton-transfer (ESIPT) scaffold.
;
_journal_issue 10
_journal_name_full 'Chemical science'
_journal_page_first 2666
_journal_page_last 2673
_journal_paper_doi 10.1039/c8sc00066b
_journal_volume 9
_journal_year 2018
_chemical_formula_sum 'C23 H26 N2 O2 S2'
_chemical_formula_weight 426.58
_chemical_melting_point 489
_space_group_crystal_system triclinic
_space_group_IT_number 2
_space_group_name_Hall '-P 1'
_space_group_name_H-M_alt 'P -1'
_symmetry_space_group_name_Hall '-P 1'
_symmetry_space_group_name_H-M 'P -1'
_atom_sites_solution_hydrogens geom
_audit_creation_method SHELXL-2013
_audit_update_record
;
2017-12-28 deposited with the CCDC.
2018-01-26 downloaded from the CCDC.
;
_cell_angle_alpha 82.054(8)
_cell_angle_beta 79.877(7)
_cell_angle_gamma 73.007(7)
_cell_formula_units_Z 2
_cell_length_a 7.41480(10)
_cell_length_b 10.3516(3)
_cell_length_c 14.6348(3)
_cell_measurement_reflns_used 2775
_cell_measurement_temperature 123(2)
_cell_measurement_theta_max 26.4
_cell_measurement_theta_min 3.4
_cell_volume 1053.02(6)
_computing_structure_refinement 'SHELXL-2013 (Sheldrick, 2013)'
_diffrn_ambient_temperature 123(2)
_diffrn_detector_area_resol_mean 5.8140
_diffrn_measured_fraction_theta_full 0.978
_diffrn_measured_fraction_theta_max 0.969
_diffrn_measurement_device_type
;
RIGAKU diffractometer with FR-X generator, VariMax optics, and PILATUS 200K photon counting detector
;
_diffrn_measurement_method 'profile data from \w-scans'
_diffrn_radiation_type MoK\a
_diffrn_radiation_wavelength 0.71075
_diffrn_reflns_av_R_equivalents 0.0183
_diffrn_reflns_av_unetI/netI 0.0243
_diffrn_reflns_Laue_measured_fraction_full 0.978
_diffrn_reflns_Laue_measured_fraction_max 0.969
_diffrn_reflns_limit_h_max 9
_diffrn_reflns_limit_h_min -9
_diffrn_reflns_limit_k_max 12
_diffrn_reflns_limit_k_min -12
_diffrn_reflns_limit_l_max 18
_diffrn_reflns_limit_l_min -18
_diffrn_reflns_number 9847
_diffrn_reflns_point_group_measured_fraction_full 0.978
_diffrn_reflns_point_group_measured_fraction_max 0.969
_diffrn_reflns_theta_full 25.242
_diffrn_reflns_theta_max 26.397
_diffrn_reflns_theta_min 3.409
_diffrn_source 'Rotating Anode'
_exptl_absorpt_coefficient_mu 0.275
_exptl_absorpt_correction_T_max 1.000
_exptl_absorpt_correction_T_min 0.912
_exptl_absorpt_correction_type multi-scan
_exptl_crystal_colour yellow
_exptl_crystal_density_diffrn 1.345
_exptl_crystal_description block
_exptl_crystal_F_000 452
_exptl_crystal_preparation Luminescent
_exptl_crystal_size_max 0.300
_exptl_crystal_size_mid 0.080
_exptl_crystal_size_min 0.060
_refine_diff_density_max 0.308
_refine_diff_density_min -0.244
_refine_diff_density_rms 0.043
_refine_ls_extinction_method none
_refine_ls_goodness_of_fit_ref 1.101
_refine_ls_hydrogen_treatment constr
_refine_ls_matrix_type full
_refine_ls_number_parameters 264
_refine_ls_number_reflns 4181
_refine_ls_number_restraints 0
_refine_ls_restrained_S_all 1.101
_refine_ls_R_factor_all 0.0324
_refine_ls_R_factor_gt 0.0287
_refine_ls_shift/su_max 0.001
_refine_ls_shift/su_mean 0.000
_refine_ls_structure_factor_coef Fsqd
_refine_ls_weighting_details 'w=1/[\s^2^(Fo^2^)+(0.0444P)^2^+0.2035P] where P=(Fo^2^+2Fc^2^)/3'
_refine_ls_weighting_scheme calc
_refine_ls_wR_factor_gt 0.0796
_refine_ls_wR_factor_ref 0.0816
_reflns_Friedel_coverage 0.000
_reflns_number_gt 3692
_reflns_number_total 4181
_reflns_threshold_expression 'I > 2\s(I)'
_cod_data_source_file c8sc00066b2.cif
_cod_data_source_block 3C_CHO
_cod_depositor_comments
;
The following automatic conversions were performed:

'_exptl_absorpt_correction_type' value 'Multi-scan' changed to
'multi-scan' according to
/home/data/users/saulius/crontab/automatic-downloads/rss-feeds/RSC/lib/dictionaries/cif_core.dic
dictionary named 'cif_core.dic' version 2.4.2 from 2011-04-26.

Automatic conversion script
Id: cif_fix_values 4973 2017-02-22 13:04:09Z antanas 

 Adding full bibliography for 1548853--1548854.cif.
;
_cod_database_code 1548853
_shelx_space_group_comment
;
The symmetry employed for this shelxl refinement is uniquely defined
by the following loop, which should always be used as a source of
symmetry information in preference to the above space-group names.
They are only intended as comments.
;
_shelx_estimated_absorpt_t_min 0.922
_shelx_estimated_absorpt_t_max 0.984
_shelxl_version_number 2013-4

loop_
_space_group_symop_operation_xyz
'x, y, z'
'-x, -y, -z'

loop_
_atom_site_label
_atom_site_type_symbol
_atom_site_fract_x
_atom_site_fract_y
_atom_site_fract_z
_atom_site_U_iso_or_equiv
_atom_site_adp_type
_atom_site_occupancy
_atom_site_site_symmetry_order
_atom_site_calc_flag
_atom_site_refinement_flags_posn
_atom_site_refinement_flags_adp
S1 S 0.16362(5) -0.19514(3) 0.78311(2) 0.01905(10) Uani 1 1 d . .
C1 C -0.0180(2) -0.26571(13) 0.83431(9) 0.0201(3) Uani 1 1 d . .
C2 C -0.1911(2) -0.18410(14) 0.81414(9) 0.0199(3) Uani 1 1 d . .
H2 H -0.3050 -0.2060 0.8361 0.024 Uiso 1 1 calc R U
C3 C -0.18137(19) -0.06344(13) 0.75683(9) 0.0167(3) Uani 1 1 d . .
C4 C 0.00490(19) -0.05607(12) 0.73398(9) 0.0158(3) Uani 1 1 d . .
N1 N -0.00706(15) 0.18461(10) 0.68569(7) 0.0149(2) Uani 1 1 d . .
H1 H -0.1160 0.2173 0.7179 0.018 Uiso 1 1 calc R U
C5 C 0.08177(18) 0.04920(12) 0.67882(9) 0.0154(3) Uani 1 1 d . .
C6 C 0.25153(18) 0.03791(13) 0.61898(9) 0.0177(3) Uani 1 1 d . .
H6 H 0.3390 -0.0424 0.6011 0.021 Uiso 1 1 calc R U
C7 C 0.26737(18) 0.16956(13) 0.59032(9) 0.0177(3) Uani 1 1 d . .
H7 H 0.3675 0.1926 0.5502 0.021 Uiso 1 1 calc R U
C8 C 0.10607(18) 0.25945(13) 0.63288(9) 0.0150(3) Uani 1 1 d . .
S2 S 0.24728(5) 0.47752(3) 0.59281(2) 0.01718(10) Uani 1 1 d . .
C9 C 0.09431(19) 0.63898(13) 0.58577(9) 0.0175(3) Uani 1 1 d . .
C10 C -0.09133(19) 0.63608(13) 0.61024(9) 0.0171(3) Uani 1 1 d . .
H10 H -0.1929 0.7142 0.6117 0.020 Uiso 1 1 calc R U
C11 C -0.11598(18) 0.50431(13) 0.63318(9) 0.0149(3) Uani 1 1 d . .
C12 C 0.05861(18) 0.40642(13) 0.62514(9) 0.0147(3) Uani 1 1 d . .
C13 C -0.31065(18) 0.48043(13) 0.65463(9) 0.0171(3) Uani 1 1 d . .
H13 H -0.2982 0.3865 0.6469 0.021 Uiso 1 1 calc R U
H13A H -0.3894 0.5368 0.6098 0.021 Uiso 1 1 calc R U
C14 C -0.41210(19) 0.51103(13) 0.75339(9) 0.0195(3) Uani 1 1 d . .
H14 H -0.4105 0.6014 0.7632 0.023 Uiso 1 1 calc R U
H14A H -0.5443 0.5120 0.7568 0.023 Uiso 1 1 calc R U
C15 C -0.3291(2) 0.41293(13) 0.83275(9) 0.0204(3) Uani 1 1 d . .
H15 H -0.2018 0.4196 0.8340 0.024 Uiso 1 1 calc R U
H15A H -0.4059 0.4413 0.8911 0.024 Uiso 1 1 calc R U
N2 N -0.31814(15) 0.26874(11) 0.82740(7) 0.0166(2) Uani 1 1 d . .
C16 C -0.50130(19) 0.25404(13) 0.80912(10) 0.0192(3) Uani 1 1 d . .
H16 H -0.5336 0.3093 0.7520 0.023 Uiso 1 1 calc R U
H16A H -0.5999 0.2902 0.8593 0.023 Uiso 1 1 calc R U
C17 C -0.50470(19) 0.10980(14) 0.80010(10) 0.0208(3) Uani 1 1 d . .
H17 H -0.6303 0.1126 0.7879 0.025 Uiso 1 1 calc R U
H17A H -0.4853 0.0566 0.8593 0.025 Uiso 1 1 calc R U
C18 C -0.35424(19) 0.03614(13) 0.72272(10) 0.0197(3) Uani 1 1 d . .
H18 H -0.4146 -0.0116 0.6902 0.024 Uiso 1 1 calc R U
H18A H -0.3129 0.1038 0.6780 0.024 Uiso 1 1 calc R U
C19 C -0.2523(2) 0.18152(14) 0.91220(9) 0.0212(3) Uani 1 1 d . .
H19 H -0.2359 0.0876 0.9004 0.025 Uiso 1 1 calc R U
C20 C -0.3933(2) 0.20721(17) 1.00199(10) 0.0326(4) Uani 1 1 d . .
H20 H -0.4082 0.2969 1.0182 0.049 Uiso 1 1 calc R U
H20A H -0.3459 0.1418 1.0515 0.049 Uiso 1 1 calc R U
H20B H -0.5144 0.1991 0.9926 0.049 Uiso 1 1 calc R U
C21 C -0.0569(2) 0.19076(16) 0.92576(10) 0.0285(3) Uani 1 1 d . .
H21 H 0.0282 0.1781 0.8681 0.043 Uiso 1 1 calc R U
H21A H -0.0070 0.1216 0.9728 0.043 Uiso 1 1 calc R U
H21B H -0.0691 0.2783 0.9449 0.043 Uiso 1 1 calc R U
C22 C 0.1653(2) 0.75464(14) 0.54901(10) 0.0228(3) Uani 1 1 d . .
H22 H 0.0769 0.8392 0.5444 0.027 Uiso 1 1 calc R U
O1 O 0.33251(15) 0.74916(11) 0.52369(8) 0.0332(3) Uani 1 1 d . .
C23 C 0.0158(2) -0.39402(14) 0.89191(10) 0.0262(3) Uani 1 1 d . .
H23 H -0.0896 -0.4251 0.9174 0.031 Uiso 1 1 calc R U
O2 O 0.17078(17) -0.46410(11) 0.90957(8) 0.0358(3) Uani 1 1 d . .

loop_
_atom_site_aniso_label
_atom_site_aniso_U_11
_atom_site_aniso_U_22
_atom_site_aniso_U_33
_atom_site_aniso_U_23
_atom_site_aniso_U_13
_atom_site_aniso_U_12
S1 0.01869(19) 0.01561(17) 0.02041(18) 0.00192(12) -0.00273(13) -0.00264(13)
C1 0.0264(8) 0.0169(6) 0.0163(6) -0.0016(5) 0.0015(6) -0.0077(6)
C2 0.0223(7) 0.0197(7) 0.0186(7) -0.0037(5) 0.0025(6) -0.0095(6)
C3 0.0184(7) 0.0160(6) 0.0166(6) -0.0029(5) -0.0009(5) -0.0066(5)
C4 0.0170(7) 0.0141(6) 0.0158(6) -0.0016(5) -0.0024(5) -0.0037(5)
N1 0.0123(5) 0.0146(5) 0.0167(5) -0.0005(4) 0.0002(4) -0.0035(4)
C5 0.0153(6) 0.0140(6) 0.0174(6) -0.0005(5) -0.0042(5) -0.0041(5)
C6 0.0138(6) 0.0161(6) 0.0221(7) -0.0032(5) -0.0018(5) -0.0022(5)
C7 0.0137(6) 0.0203(7) 0.0190(6) -0.0005(5) -0.0002(5) -0.0064(5)
C8 0.0142(6) 0.0162(6) 0.0155(6) 0.0010(5) -0.0033(5) -0.0063(5)
S2 0.01476(17) 0.01749(17) 0.02079(18) -0.00038(12) -0.00185(13) -0.00778(13)
C9 0.0212(7) 0.0164(6) 0.0160(6) -0.0020(5) -0.0018(5) -0.0070(5)
C10 0.0187(7) 0.0157(6) 0.0161(6) -0.0011(5) -0.0018(5) -0.0042(5)
C11 0.0155(6) 0.0170(6) 0.0125(6) 0.0004(5) -0.0025(5) -0.0054(5)
C12 0.0147(6) 0.0173(6) 0.0132(6) 0.0009(5) -0.0024(5) -0.0069(5)
C13 0.0142(6) 0.0164(6) 0.0202(7) 0.0014(5) -0.0030(5) -0.0045(5)
C14 0.0162(7) 0.0159(6) 0.0245(7) -0.0024(5) 0.0017(6) -0.0042(5)
C15 0.0225(7) 0.0192(7) 0.0196(7) -0.0037(5) 0.0011(6) -0.0074(6)
N2 0.0157(6) 0.0158(5) 0.0172(5) 0.0001(4) -0.0011(4) -0.0041(4)
C16 0.0143(7) 0.0195(7) 0.0220(7) -0.0004(5) 0.0000(5) -0.0041(5)
C17 0.0155(7) 0.0209(7) 0.0254(7) -0.0008(5) -0.0003(6) -0.0064(5)
C18 0.0175(7) 0.0202(7) 0.0224(7) -0.0009(5) -0.0037(6) -0.0070(5)
C19 0.0237(7) 0.0218(7) 0.0159(6) 0.0010(5) -0.0020(6) -0.0048(6)
C20 0.0345(9) 0.0419(9) 0.0182(7) 0.0021(6) 0.0019(6) -0.0109(7)
C21 0.0259(8) 0.0357(8) 0.0223(7) 0.0000(6) -0.0075(6) -0.0048(7)
C22 0.0291(8) 0.0183(7) 0.0219(7) -0.0048(5) 0.0029(6) -0.0105(6)
O1 0.0308(6) 0.0277(6) 0.0430(7) -0.0098(5) 0.0120(5) -0.0179(5)
C23 0.0361(9) 0.0189(7) 0.0204(7) 0.0000(5) 0.0029(6) -0.0074(6)
O2 0.0395(7) 0.0242(6) 0.0314(6) 0.0060(5) 0.0023(5) 0.0020(5)

loop_
_atom_type_symbol
_atom_type_description
_atom_type_scat_dispersion_real
_atom_type_scat_dispersion_imag
_atom_type_scat_source
C C 0.0033 0.0016 'International Tables Vol C Tables 4.2.6.8 and 6.1.1.4'
H H 0.0000 0.0000 'International Tables Vol C Tables 4.2.6.8 and 6.1.1.4'
N N 0.0061 0.0033 'International Tables Vol C Tables 4.2.6.8 and 6.1.1.4'
O O 0.0106 0.0060 'International Tables Vol C Tables 4.2.6.8 and 6.1.1.4'
S S 0.1246 0.1234 'International Tables Vol C Tables 4.2.6.8 and 6.1.1.4'

loop_
_geom_angle_atom_site_label_1
_geom_angle_atom_site_label_2
_geom_angle_atom_site_label_3
_geom_angle
C1 S1 C4 91.61(6)
C2 C1 C23 126.48(13)
C2 C1 S1 111.06(10)
C23 C1 S1 122.45(11)
C1 C2 C3 114.18(12)
C4 C3 C2 111.10(12)
C4 C3 C18 126.38(12)
C2 C3 C18 122.44(12)
C3 C4 C5 130.30(12)
C3 C4 S1 112.05(10)
C5 C4 S1 117.63(10)
C5 N1 C8 109.04(10)
N1 C5 C6 108.08(11)
N1 C5 C4 121.90(11)
C6 C5 C4 129.85(12)
C5 C6 C7 107.50(11)
C8 C7 C6 107.52(11)
N1 C8 C7 107.84(11)
N1 C8 C12 124.21(11)
C7 C8 C12 127.95(12)
C9 S2 C12 91.55(6)
C10 C9 C22 127.89(12)
C10 C9 S2 111.07(10)
C22 C9 S2 120.76(11)
C9 C10 C11 114.44(12)
C12 C11 C10 110.84(11)
C12 C11 C13 127.01(11)
C10 C11 C13 121.95(11)
C11 C12 C8 131.36(12)
C11 C12 S2 112.06(9)
C8 C12 S2 116.43(9)
C11 C13 C14 113.91(11)
C15 C14 C13 115.98(11)
N2 C15 C14 115.20(11)
C16 N2 C15 111.29(10)
C16 N2 C19 112.04(10)
C15 N2 C19 111.69(10)
N2 C16 C17 115.72(11)
C16 C17 C18 115.16(11)
C3 C18 C17 114.83(11)
N2 C19 C21 111.10(11)
N2 C19 C20 114.80(11)
C21 C19 C20 110.59(12)
O1 C22 C9 124.66(13)
O2 C23 C1 125.30(14)

loop_
_geom_bond_atom_site_label_1
_geom_bond_atom_site_label_2
_geom_bond_distance
S1 C1 1.7254(14)
S1 C4 1.7308(13)
C1 C2 1.371(2)
C1 C23 1.4518(19)
C2 C3 1.4178(18)
C3 C4 1.3847(18)
C3 C18 1.5051(19)
C4 C5 1.4567(18)
N1 C5 1.3730(16)
N1 C8 1.3739(16)
C5 C6 1.3856(18)
C6 C7 1.4019(18)
C7 C8 1.3900(18)
C8 C12 1.4507(17)
S2 C9 1.7250(13)
S2 C12 1.7308(13)
C9 C10 1.3681(19)
C9 C22 1.4461(18)
C10 C11 1.4157(18)
C11 C12 1.3890(18)
C11 C13 1.5069(18)
C13 C14 1.5363(18)
C14 C15 1.5227(19)
C15 N2 1.4833(16)
N2 C16 1.4828(17)
N2 C19 1.4963(17)
C16 C17 1.5248(18)
C17 C18 1.5511(19)
C19 C21 1.528(2)
C19 C20 1.5304(19)
C22 O1 1.2167(18)
C23 O2 1.2158(19)

loop_
_geom_torsion_atom_site_label_1
_geom_torsion_atom_site_label_2
_geom_torsion_atom_site_label_3
_geom_torsion_atom_site_label_4
_geom_torsion
C4 S1 C1 C2 -0.37(10)
C4 S1 C1 C23 -179.41(12)
C23 C1 C2 C3 179.23(12)
S1 C1 C2 C3 0.24(15)
C1 C2 C3 C4 0.09(17)
C1 C2 C3 C18 176.78(12)
C2 C3 C4 C5 -178.69(12)
C18 C3 C4 C5 4.8(2)
C2 C3 C4 S1 -0.37(14)
C18 C3 C4 S1 -176.91(10)
C1 S1 C4 C3 0.43(10)
C1 S1 C4 C5 178.99(10)
C8 N1 C5 C6 -1.48(14)
C8 N1 C5 C4 174.23(11)
C3 C4 C5 N1 40.5(2)
S1 C4 C5 N1 -137.72(11)
C3 C4 C5 C6 -144.78(15)
S1 C4 C5 C6 36.97(18)
N1 C5 C6 C7 1.09(15)
C4 C5 C6 C7 -174.17(13)
C5 C6 C7 C8 -0.30(15)
C5 N1 C8 C7 1.29(14)
C5 N1 C8 C12 -178.83(12)
C6 C7 C8 N1 -0.60(15)
C6 C7 C8 C12 179.53(12)
C12 S2 C9 C10 1.86(11)
C12 S2 C9 C22 -172.51(11)
C22 C9 C10 C11 172.49(12)
S2 C9 C10 C11 -1.37(15)
C9 C10 C11 C12 -0.07(16)
C9 C10 C11 C13 -175.22(12)
C10 C11 C12 C8 -173.78(13)
C13 C11 C12 C8 1.1(2)
C10 C11 C12 S2 1.49(14)
C13 C11 C12 S2 176.32(10)
N1 C8 C12 C11 -27.8(2)
C7 C8 C12 C11 152.08(14)
N1 C8 C12 S2 157.12(10)
C7 C8 C12 S2 -23.03(18)
C9 S2 C12 C11 -1.93(10)
C9 S2 C12 C8 174.11(10)
C12 C11 C13 C14 107.37(15)
C10 C11 C13 C14 -78.32(15)
C11 C13 C14 C15 -70.13(15)
C13 C14 C15 N2 -57.10(16)
C14 C15 N2 C16 -48.61(15)
C14 C15 N2 C19 -174.66(11)
C15 N2 C16 C17 178.70(11)
C19 N2 C16 C17 -55.45(15)
N2 C16 C17 C18 -57.87(16)
C4 C3 C18 C17 -117.57(14)
C2 C3 C18 C17 66.26(16)
C16 C17 C18 C3 101.11(14)
C16 N2 C19 C21 176.03(11)
C15 N2 C19 C21 -58.34(14)
C16 N2 C19 C20 -57.56(15)
C15 N2 C19 C20 68.07(15)
C10 C9 C22 O1 -175.71(14)
S2 C9 C22 O1 -2.4(2)
C2 C1 C23 O2 -179.24(14)
S1 C1 C23 O2 -0.4(2)
